data_7033492
loop_
_publ_author_name
'Dolganov, Alexander V.'
'Belov, Alexander S.'
'Novikov, Valentin V.'
'Vologzhanina, Anna V.'
'Romanenko, Galina V.'
'Budnikova, Yulia G.'
'Zelinskii, Genrikh E.'
'Buzin, Michail I.'
'Voloshin, Yan Z.'

_publ_section_title
;
 First iron and cobalt(ii) hexabromoclathrochelates: structural, magnetic,
 redox, and electrocatalytic behavior.
;
_journal_issue 5
_journal_name_full 'Dalton transactions (Cambridge, England : 2003)'
_journal_page_first 2476
_journal_page_last 2487
_journal_paper_doi 10.1039/c4dt03082f
_journal_volume 44
_journal_year 2015
_chemical_formula_moiety 'C14 H14 B2 Br6 Fe N6 O6'
_chemical_formula_sum 'C14 H18 B2 Br6 Fe N6 O6'
_chemical_formula_weight 923.27
_chemical_name_systematic
;
 ?
;
_space_group_crystal_system monoclinic
_space_group_IT_number 11
_space_group_name_Hall '-P 2yb'
_space_group_name_H-M_alt 'P 1 21/m 1'
_symmetry_space_group_name_Hall '-P 2yb'
_symmetry_space_group_name_H-M 'P 1 21/m 1'
_atom_sites_solution_hydrogens mixed
_atom_sites_solution_primary direct
_audit_creation_date 2014-11-10
_audit_creation_method
;
Olex2 1.2
(compiled 2014.09.19 svn.r3010 for OlexSys, GUI svn.r4874)
;
_audit_update_record
;
2014-11-10 deposited with the CCDC.
2014-12-15 downloaded from the CCDC.
;
_cell_angle_alpha 90
_cell_angle_beta 119.528(17)
_cell_angle_gamma 90
_cell_formula_units_Z 2
_cell_length_a 8.213(10)
_cell_length_b 24.04(3)
_cell_length_c 8.220(14)
_cell_measurement_reflns_used 1843
_cell_measurement_temperature 290
_cell_measurement_theta_max 25.86
_cell_measurement_theta_min 2.85
_cell_volume 1412(3)
_computing_data_collection 'Apex II'
_computing_molecular_graphics 'Olex2 (Dolomanov et al., 2009)'
_computing_publication_material 'Olex2 (Dolomanov et al., 2009)'
_computing_structure_refinement 'XL (Sheldrick, 2008)'
_computing_structure_solution 'ShelXS (Sheldrick, 2008)'
_diffrn_ambient_temperature 290.0
_diffrn_measured_fraction_theta_full 0.998
_diffrn_measured_fraction_theta_max 0.987
_diffrn_measurement_device_type 'Bruker APEX-II CCD'
_diffrn_measurement_method '\f and \w scans'
_diffrn_radiation_monochromator graphite
_diffrn_radiation_type MoK\a
_diffrn_radiation_wavelength 0.71073
_diffrn_reflns_av_R_equivalents 0.1190
_diffrn_reflns_av_unetI/netI 0.1047
_diffrn_reflns_Laue_measured_fraction_full 0.998
_diffrn_reflns_Laue_measured_fraction_max 0.987
_diffrn_reflns_limit_h_max 10
_diffrn_reflns_limit_h_min -10
_diffrn_reflns_limit_k_max 29
_diffrn_reflns_limit_k_min -29
_diffrn_reflns_limit_l_max 10
_diffrn_reflns_limit_l_min -10
_diffrn_reflns_number 9966
_diffrn_reflns_point_group_measured_fraction_full 0.998
_diffrn_reflns_point_group_measured_fraction_max 0.987
_diffrn_reflns_theta_full 26.000
_diffrn_reflns_theta_max 25.992
_diffrn_reflns_theta_min 0.847
_diffrn_standards_number 0
_exptl_absorpt_coefficient_mu 9.061
_exptl_absorpt_correction_T_max 0.7459
_exptl_absorpt_correction_T_min 0.119
_exptl_absorpt_correction_type multi-scan
_exptl_absorpt_process_details
;
SADABS-2008/1 (Bruker,2008) was used for absorption correction.
wR2(int) was 0.1483 before and 0.0724 after correction.
The Ratio of minimum to maximum transmission is 0.4232.
The \l/2 correction factor is 0.0015.
;
_exptl_crystal_colour red
_exptl_crystal_colour_primary red
_exptl_crystal_density_diffrn 2.171
_exptl_crystal_description plate
_exptl_crystal_F_000 876
_exptl_crystal_size_max 0.26
_exptl_crystal_size_mid 0.25
_exptl_crystal_size_min 0.03
_refine_diff_density_max 1.043
_refine_diff_density_min -0.924
_refine_diff_density_rms 0.158
_refine_ls_extinction_method none
_refine_ls_goodness_of_fit_ref 1.021
_refine_ls_hydrogen_treatment constr
_refine_ls_matrix_type full
_refine_ls_number_parameters 177
_refine_ls_number_reflns 2794
_refine_ls_number_restraints 16
_refine_ls_restrained_S_all 1.021
_refine_ls_R_factor_all 0.1161
_refine_ls_R_factor_gt 0.0576
_refine_ls_shift/su_max 0.002
_refine_ls_shift/su_mean 0.000
_refine_ls_structure_factor_coef Fsqd
_refine_ls_weighting_details 'w=1/[\s^2^(Fo^2^)+(0.0600P)^2^] where P=(Fo^2^+2Fc^2^)/3'
_refine_ls_weighting_scheme calc
_refine_ls_wR_factor_gt 0.1268
_refine_ls_wR_factor_ref 0.1472
_reflns_Friedel_coverage 0.000
_reflns_number_gt 1631
_reflns_number_total 2794
_reflns_threshold_expression 'I > 2\s(I)'
_cod_data_source_file c4dt03082f2.cif
_cod_data_source_block 290
_cod_depositor_comments 'Adding full bibliography for 7033492--7033506.cif.'
_cod_database_code 7033492
_shelxl_version_number 2014-3
_shelx_space_group_comment
;
The symmetry employed for this shelxl refinement is uniquely defined
by the following loop, which should always be used as a source of
symmetry information in preference to the above space-group names.
They are only intended as comments.
;
_olex2_refinement_description
;
1. Shared sites
{H4B, H4C}
2. Others
 Fixed Sof: O1A(0.5) O1B(0.5) O2B(0.5) H4A(0.5) H4B(0.5) H4C(0.5) H4D(0.5)
 C5A(0.5) O2A(0.5) O3A(0.5) O3B(0.5) C5C(0.5) C7B(0.5) H7BA(0.5) H7BB(0.5)
 H7BC(0.5) N3B(0.5) C6B(0.5) H6BA(0.5) H6BB(0.5) C6A(0.5) H6AA(0.5) H6AB(0.5)
 C7A(0.5) H7AA(0.5) H7AB(0.5) H7AC(0.5) N1B(0.5) N2A(0.5) N2B(0.5) N1A(0.5)
 N3A(0.5)
 Fixed U12: Fe1(0)
 Fixed U23: Fe1(0)
 Fixed Uiso: H4A(0.066) H4B(0.066) H4C(0.066) H4D(0.066) C5A(0.08) C5C(0.08)
 C7B(0.08) H7BA(0.12) H7BB(0.12) H7BC(0.12) C6B(0.08) H6BA(0.096) H6BB(0.096)
 C6A(0.08) H6AA(0.096) H6AB(0.096) C7A(0.08) H7AA(0.12) H7AB(0.12) H7AC(0.12)
 Fixed X: H4A(0.3051) H4B(0.417) H4C(0.4156) H4D(0.1982) H7BA(-0.0958) H7BB(-
 0.1715) H7BC(-0.0911) H6BA(0.207) H6BB(0.1263) H6AA(0.2865) H6AB(0.4834)
 H7AA(0.3196) H7AB(0.3539) H7AC(0.1572)
 Fixed Y: H4A(-0.0441) H4B(-0.0426) H4C(-0.0429) H4D(-0.0442) Fe1(-0.25)
 H7BA(0.0713) H7BB(0.0179) H7BC(0.0138) H6BA(0.0353) H6BB(0.0394) H6AA(0.0466)
 H6AB(0.0308) H7AA(0.0835) H7AB(0.0239) H7AC(0.0397)
 Fixed Z: H4A(-0.3062) H4B(-0.0887) H4C(-0.0865) H4D(-0.1916) H7BA(-0.1952)
 H7BB(-0.3197) H7BC(-0.1031) H6BA(-0.0539) H6BB(-0.2713) H6AA(-0.321) H6AB(-
 0.2945) H7AA(-0.5641) H7AB(-0.6181) H7AC(-0.6446)
;
_olex2_submission_special_instructions 'No special instructions were received'

loop_
_space_group_symop_operation_xyz
'x, y, z'
'-x, y+1/2, -z'
'-x, -y, -z'
'x, -y-1/2, z'

loop_
_atom_site_label
_atom_site_type_symbol
_atom_site_fract_x
_atom_site_fract_y
_atom_site_fract_z
_atom_site_U_iso_or_equiv
_atom_site_adp_type
_atom_site_occupancy
_atom_site_site_symmetry_order
_atom_site_calc_flag
_atom_site_refinement_flags_posn
_atom_site_refinement_flags_adp
_atom_site_refinement_flags_occupancy
_atom_site_disorder_assembly
_atom_site_disorder_group
Br3 Br 0.82287(15) -0.17701(6) -0.1832(2) 0.0596(4) Uani 1 1 d . . . . .
Br2 Br 0.31695(19) -0.17695(6) 0.32308(17) 0.0597(4) Uani 1 1 d . . . . .
B1 B 0.3154(16) -0.1237(6) -0.1865(19) 0.048(3) Uani 1 1 d . . . . .
O1A O 0.177(2) -0.1455(8) -0.379(2) 0.037(4) Uani 0.5 1 d . . . A 1
O1B O 0.1175(19) -0.1480(9) -0.329(2) 0.040(5) Uani 0.5 1 d . . . A 2
O2B O 0.372(2) -0.1453(7) 0.0019(17) 0.035(4) Uani 0.5 1 d . . . A 2
C2 C 0.3126(12) -0.2205(4) 0.1359(12) 0.033(3) Uani 1 1 d . U . . .
C1 C -0.0117(11) -0.2208(4) -0.5102(12) 0.037(3) Uani 1 1 d . . . . .
C3 C 0.6364(10) -0.2201(5) -0.1858(13) 0.043(4) Uani 1 1 d . . . . .
C4 C 0.3072(16) -0.0572(4) -0.1948(18) 0.055(3) Uani 1 1 d D . . . .
H4A H 0.3051 -0.0441 -0.3062 0.066 Uiso 0.5 1 d R . . . .
H4B H 0.4170 -0.0426 -0.0887 0.066 Uiso 0.5 1 d R . . . .
H4C H 0.4156 -0.0429 -0.0865 0.066 Uiso 0.5 1 d R . . . .
H4D H 0.1982 -0.0442 -0.1916 0.066 Uiso 0.5 1 d R . . . .
C5A C 0.307(4) -0.0358(11) -0.368(3) 0.080 Uiso 0.5 1 d D . . . .
O2A O 0.253(2) -0.1469(8) -0.0487(19) 0.039(4) Uani 0.5 1 d . . . A 1
O3A O 0.5004(18) -0.1453(8) -0.129(2) 0.038(4) Uani 0.5 1 d . . . A 1
Fe1 Fe 0.3122(2) -0.2500 -0.1878(2) 0.0242(4) Uani 1 2 d S T P . .
O3B O 0.4479(18) -0.1460(7) -0.251(2) 0.033(4) Uani 0.5 1 d . . . A 2
Br1 Br -0.19498(15) -0.17689(5) -0.69517(17) 0.0532(4) Uani 1 1 d . . . . .
C5C C 0.136(3) -0.0405(11) -0.183(4) 0.080 Uiso 0.5 1 d D . . . .
C7B C -0.079(3) 0.0320(13) -0.200(4) 0.080 Uiso 0.5 1 d D . . B -2
H7BA H -0.0958 0.0713 -0.1952 0.120 Uiso 0.5 1 calc R . . B -2
H7BB H -0.1715 0.0179 -0.3197 0.120 Uiso 0.5 1 calc R . . B -2
H7BC H -0.0911 0.0138 -0.1031 0.120 Uiso 0.5 1 calc R . . B -2
N3B N 0.470(2) -0.1995(10) -0.232(3) 0.034(5) Uiso 0.5 1 d . . . A 2
C6B C 0.112(3) 0.0210(11) -0.174(4) 0.080 Uiso 0.5 1 d D . . B -2
H6BA H 0.2070 0.0353 -0.0539 0.096 Uiso 0.5 1 calc R . . B -2
H6BB H 0.1263 0.0394 -0.2713 0.096 Uiso 0.5 1 calc R . . B -2
C6A C 0.350(4) 0.0249(10) -0.372(3) 0.080 Uiso 0.5 1 d D . . C 2
H6AA H 0.2865 0.0466 -0.3210 0.096 Uiso 0.5 1 calc R . . C 2
H6AB H 0.4834 0.0308 -0.2945 0.096 Uiso 0.5 1 calc R . . C 2
C7A C 0.290(3) 0.0448(10) -0.567(3) 0.080 Uiso 0.5 1 d D . . C 2
H7AA H 0.3196 0.0835 -0.5641 0.120 Uiso 0.5 1 calc R . . C 2
H7AB H 0.3539 0.0239 -0.6181 0.120 Uiso 0.5 1 calc R . . C 2
H7AC H 0.1572 0.0397 -0.6446 0.120 Uiso 0.5 1 calc R . . C 2
N1B N 0.111(2) -0.2029(8) -0.350(2) 0.019(4) Uiso 0.5 1 d . . . A 2
N2A N 0.269(2) -0.2012(9) -0.027(2) 0.026(4) Uiso 0.5 1 d . . . A 1
N2B N 0.352(2) -0.2007(8) 0.009(2) 0.025(4) Uiso 0.5 1 d . . . A 2
N1A N 0.158(2) -0.2012(9) -0.386(2) 0.031(5) Uiso 0.5 1 d . . . A 1
N3A N 0.506(2) -0.1986(9) -0.153(3) 0.022(4) Uiso 0.5 1 d . . . A 1

loop_
_atom_site_aniso_label
_atom_site_aniso_U_11
_atom_site_aniso_U_22
_atom_site_aniso_U_33
_atom_site_aniso_U_23
_atom_site_aniso_U_13
_atom_site_aniso_U_12
Br3 0.0345(5) 0.0864(11) 0.0698(8) 0.0020(8) 0.0348(5) -0.0112(6)
Br2 0.0731(8) 0.0866(12) 0.0315(6) -0.0105(7) 0.0351(5) 0.0024(8)
B1 0.032(5) 0.081(11) 0.038(7) -0.010(8) 0.023(5) -0.010(7)
O1A 0.020(8) 0.055(13) 0.026(8) 0.004(8) 0.004(6) -0.005(8)
O1B 0.009(7) 0.083(16) 0.024(9) -0.004(9) 0.004(6) 0.000(8)
O2B 0.029(7) 0.061(14) 0.015(7) -0.008(7) 0.009(6) -0.001(8)
C2 0.037(4) 0.053(6) 0.015(4) 0.001(4) 0.017(4) 0.002(4)
C1 0.018(4) 0.071(9) 0.012(5) 0.002(5) -0.001(4) 0.004(4)
C3 0.012(4) 0.095(11) 0.026(5) 0.001(5) 0.013(4) 0.001(4)
C4 0.062(7) 0.029(7) 0.062(8) -0.007(7) 0.022(6) 0.004(6)
O2A 0.032(7) 0.066(14) 0.023(8) -0.011(8) 0.017(7) -0.004(8)
O3A 0.026(7) 0.043(13) 0.045(10) 0.001(9) 0.017(7) 0.002(7)
Fe1 0.0131(7) 0.0510(14) 0.0080(8) 0.000 0.0047(6) 0.000
O3B 0.030(7) 0.043(13) 0.025(8) 0.008(8) 0.013(7) -0.002(7)
Br1 0.0331(5) 0.0734(10) 0.0311(6) 0.0088(7) -0.0009(4) 0.0092(6)

loop_
_atom_type_symbol
_atom_type_description
_atom_type_scat_dispersion_real
_atom_type_scat_dispersion_imag
_atom_type_scat_source
C C 0.0033 0.0016 'International Tables Vol C Tables 4.2.6.8 and 6.1.1.4'
H H 0.0000 0.0000 'International Tables Vol C Tables 4.2.6.8 and 6.1.1.4'
B B 0.0013 0.0007 'International Tables Vol C Tables 4.2.6.8 and 6.1.1.4'
Br Br -0.2901 2.4595 'International Tables Vol C Tables 4.2.6.8 and 6.1.1.4'
Fe Fe 0.3463 0.8444 'International Tables Vol C Tables 4.2.6.8 and 6.1.1.4'
N N 0.0061 0.0033 'International Tables Vol C Tables 4.2.6.8 and 6.1.1.4'
O O 0.0106 0.0060 'International Tables Vol C Tables 4.2.6.8 and 6.1.1.4'

loop_
_geom_angle_atom_site_label_1
_geom_angle_atom_site_label_2
_geom_angle_atom_site_label_3
_geom_angle
_geom_angle_site_symmetry_1
_geom_angle_site_symmetry_3
O1A B1 C4 107.8(11) . .
O1A B1 O2A 106.9(11) . .
O1B B1 C4 109.4(11) . .
O2B B1 O1B 109.2(12) . .
O2B B1 C4 112.4(12) . .
O2B B1 O3B 109.3(11) . .
O2A B1 C4 111.5(12) . .
O3A B1 O1A 110.1(13) . .
O3A B1 C4 112.8(11) . .
O3A B1 O2A 107.5(12) . .
O3B B1 O1B 105.3(12) . .
O3B B1 C4 111.0(11) . .
N1A O1A B1 113.7(14) . .
N1B O1B B1 115.1(13) . .
N2B O2B B1 114.3(13) . .
C2 C2 Br2 124.6(3) 4 .
N2A C2 Br2 122.8(12) . .
N2A C2 C2 111.1(10) . 4
N2B C2 Br2 122.7(11) . .
N2B C2 C2 111.1(10) . 4
C1 C1 Br1 124.7(3) 4 .
N1B C1 C1 109.7(10) . 4
N1B C1 Br1 124.4(11) . .
N1A C1 C1 110.6(10) . 4
N1A C1 Br1 122.8(12) . .
C3 C3 Br3 124.3(3) 4 .
N3B C3 Br3 121.9(13) . .
N3B C3 C3 112.1(11) . 4
N3A C3 Br3 121.8(12) . .
N3A C3 C3 112.8(10) . 4
C5A C4 B1 111.2(13) . .
C5A C4 C5C 113.7(17) . .
C5C C4 B1 106.4(14) . .
C6A C5A C4 117.6(19) . .
N2A O2A B1 114.1(13) . .
N3A O3A B1 114.3(13) . .
N3B Fe1 N3B 77.6(13) 4 .
N1B Fe1 N3B 85.7(8) . .
N1B Fe1 N3B 132.1(9) 4 .
N1B Fe1 N3B 85.7(8) 4 4
N1B Fe1 N3B 132.1(9) . 4
N1B Fe1 N1B 73.0(11) 4 .
N2A Fe1 N2A 75.2(12) . 4
N2B Fe1 N3B 85.3(8) . .
N2B Fe1 N3B 134.5(8) . 4
N2B Fe1 N3B 134.5(8) 4 .
N2B Fe1 N3B 85.3(8) 4 4
N2B Fe1 N1B 134.1(8) . 4
N2B Fe1 N1B 87.3(8) 4 4
N2B Fe1 N1B 87.3(8) . .
N2B Fe1 N1B 134.1(8) 4 .
N2B Fe1 N2B 77.3(11) 4 .
N1A Fe1 N2A 86.7(8) 4 4
N1A Fe1 N2A 134.2(8) 4 .
N1A Fe1 N2A 134.2(8) . 4
N1A Fe1 N2A 86.7(8) . .
N1A Fe1 N1A 76.4(12) . 4
N1A Fe1 N3A 132.8(8) 4 .
N1A Fe1 N3A 83.3(8) 4 4
N1A Fe1 N3A 132.8(8) . 4
N1A Fe1 N3A 83.3(8) . .
N3A Fe1 N2A 85.5(8) . .
N3A Fe1 N2A 85.5(8) 4 4
N3A Fe1 N2A 135.0(7) . 4
N3A Fe1 N2A 135.0(7) 4 .
N3A Fe1 N3A 80.1(11) . 4
N3B O3B B1 113.0(14) . .
C6B C5C C4 114.2(18) . .
C3 N3B Fe1 113.9(16) . .
O3B N3B C3 118.2(17) . .
O3B N3B Fe1 125.0(13) . .
C7B C6B C5C 108.5(19) . .
C7A C6A C5A 112.3(10) . .
O1B N1B Fe1 122.4(11) . .
C1 N1B O1B 115.4(15) . .
C1 N1B Fe1 119.8(14) . .
C2 N2A O2A 117.1(16) . .
C2 N2A Fe1 116.3(14) . .
O2A N2A Fe1 123.5(12) . .
O2B N2B Fe1 123.6(12) . .
C2 N2B O2B 118.3(15) . .
C2 N2B Fe1 116.1(14) . .
O1A N1A Fe1 124.2(13) . .
C1 N1A O1A 116.0(15) . .
C1 N1A Fe1 115.9(15) . .
C3 N3A Fe1 114.2(14) . .
O3A N3A C3 120.2(15) . .
O3A N3A Fe1 124.8(12) . .

loop_
_geom_bond_atom_site_label_1
_geom_bond_atom_site_label_2
_geom_bond_distance
_geom_bond_site_symmetry_2
Br3 C3 1.841(10) .
Br2 C2 1.847(10) .
B1 O1A 1.51(2) .
B1 O1B 1.575(19) .
B1 O2B 1.474(19) .
B1 C4 1.602(16) .
B1 O2A 1.56(2) .
B1 O3A 1.446(18) .
B1 O3B 1.52(2) .
O1A N1A 1.35(3) .
O1B N1B 1.33(3) .
O2B N2B 1.35(2) .
C2 C2 1.42(2) 4
C2 N2A 1.291(18) .
C2 N2B 1.324(19) .
C1 C1 1.40(2) 4
C1 Br1 1.854(9) .
C1 N1B 1.274(17) .
C1 N1A 1.344(19) .
C3 C3 1.44(2) 4
C3 N3B 1.32(2) .
C3 N3A 1.335(19) .
C4 C5A 1.510(10) .
C4 C5C 1.515(10) .
C5A C6A 1.505(10) .
O2A N2A 1.31(2) .
O3A N3A 1.30(2) .
Fe1 N3B 1.94(2) 4
Fe1 N3B 1.94(2) .
Fe1 N1B 1.901(16) 4
Fe1 N1B 1.901(16) .
Fe1 N2A 1.925(19) .
Fe1 N2A 1.925(19) 4
Fe1 N2B 1.899(18) .
Fe1 N2B 1.899(18) 4
Fe1 N1A 1.899(19) 4
Fe1 N1A 1.899(19) .
Fe1 N3A 1.919(18) .
Fe1 N3A 1.919(18) 4
O3B N3B 1.30(3) .
C5C C6B 1.497(10) .
C7B C6B 1.497(10) .
C6A C7A 1.504(10) .

loop_
_geom_torsion_atom_site_label_1
_geom_torsion_atom_site_label_2
_geom_torsion_atom_site_label_3
_geom_torsion_atom_site_label_4
_geom_torsion
_geom_torsion_site_symmetry_1
O3A_a B1 O1A_a N1A_a 62(2) .
Br3 C3 N3B Fe1 -171.2(6) .
Br3 C3 N3B O3B -9(3) .
Br3 C3 N3A O3A 4(2) .
Br3 C3 N3A Fe1 174.0(6) .
Br2 C2 N2A O2A 9(2) .
Br2 C2 N2A Fe1 170.3(6) .
Br2 C2 N2B O2B -9(2) .
Br2 C2 N2B Fe1 -173.2(5) .
B1 O1A N1A C1 148.4(15) .
B1 O1A N1A Fe1 -9(2) .
B1 O1B N1B C1 -150.8(14) .
B1 O1B N1B Fe1 11(2) .
B1 O2B N2B C2 -148.7(13) .
B1 O2B N2B Fe1 15(2) .
B1 C4 C5A C6A -164.5(19) .
B1 C4 C5C C6B 176(2) .
B1 O2A N2A C2 146.4(14) .
B1 O2A N2A Fe1 -13(2) .
B1 O3A N3A C3 150.4(15) .
B1 O3A N3A Fe1 -18(2) .
B1 O3B N3B C3 -144.9(16) .
B1 O3B N3B Fe1 15(2) .
O1A B1 O1B N1B 81(3) .
O1A B1 O2B N2B 26(2) .
O1A B1 C4 C5A -45.0(17) .
O1A B1 C4 C5C 79.4(17) .
O1A B1 O2A N2A 66.7(17) .
O1A B1 O3A N3A -48(2) .
O1A B1 O3B N3B -80.2(16) .
O1B B1 O1A N1A -76(2) .
O1B B1 O2B N2B 48.1(18) .
O1B B1 C4 C5A -75.7(17) .
O1B B1 C4 C5C 48.6(18) .
O1B B1 O2A N2A 77.4(15) .
O1B B1 O3A N3A -23(3) .
O1B B1 O3B N3B -67.0(18) .
O2B B1 O1A N1A -29(3) .
O2B B1 O1B N1B -63.7(19) .
O2B B1 C4 C5A 162.8(15) .
O2B B1 C4 C5C -72.9(17) .
O2B B1 O2A N2A -77.4(19) .
O2B B1 O3A N3A 82.3(18) .
O2B B1 O3B N3B 50.2(18) .
C2 C2 N2A O2A 176.0(12) 4
C2 C2 N2A Fe1 -23.1(13) 4
C2 C2 N2B O2B -174.7(11) 4
C2 C2 N2B Fe1 20.8(12) 4
C1 C1 N1B O1B -176.2(13) 4
C1 C1 N1B Fe1 21.0(14) 4
C1 C1 N1A O1A 177.5(14) 4
C1 C1 N1A Fe1 -23.5(14) 4
C3 C3 N3B Fe1 23.3(15) 4
C3 C3 N3B O3B -174.9(15) 4
C3 C3 N3A O3A 172.8(14) 4
C3 C3 N3A Fe1 -17.5(13) 4
C4 B1 O1A N1A -174.2(15) .
C4 B1 O1B N1B 172.9(15) .
C4 B1 O2B N2B 169.8(13) .
C4 B1 O2A N2A -175.7(13) .
C4 B1 O3A N3A -168.3(15) .
C4 B1 O3B N3B 174.7(14) .
C4 C5A C6A C7A -163(2) .
C4 C5C C6B C7B 169(2) .
C5A C4 C5C C6B -62(3) .
O2A B1 O1A N1A -54(2) .
O2A B1 O1B N1B -77.7(17) .
O2A B1 O2B N2B 74.5(18) .
O2A B1 C4 C5A -162.1(15) .
O2A B1 C4 C5C -37.7(17) .
O2A B1 O3A N3A 68.4(19) .
O2A B1 O3B N3B 23(2) .
O3A B1 O1B N1B 27(3) .
O3A B1 O2B N2B -80.4(15) .
O3A B1 C4 C5A 76.9(18) .
O3A B1 C4 C5C -158.8(17) .
O3A B1 O2A N2A -51.6(17) .
O3A B1 O3B N3B 74.8(19) .
O3B B1 O1A N1A 77.0(17) .
O3B B1 O1B N1B 54(2) .
O3B B1 O2B N2B -66.5(17) .
O3B B1 C4 C5A 40.0(17) .
O3B B1 C4 C5C 164.3(15) .
O3B B1 O2A N2A -24(2) .
O3B B1 O3A N3A -74.0(19) .
Br1 C1 N1B O1B -8(2) .
Br1 C1 N1B Fe1 -171.0(7) .
Br1 C1 N1A O1A 13(2) .
Br1 C1 N1A Fe1 171.6(7) .
C5C C4 C5A C6A 75(3) .
N3B C3 N3A O3A -94(4) .
N3B C3 N3A Fe1 76(4) .
N3B Fe1 N2B O2B 33.6(15) .
N3B Fe1 N2B O2B 101.1(16) 4
N3B Fe1 N2B C2 -95.3(15) 4
N3B Fe1 N2B C2 -162.8(14) .
N3B Fe1 N1A O1A -114.3(18) 4
N3B Fe1 N1A O1A -49.6(18) .
N3B Fe1 N1A C1 153.4(16) .
N3B Fe1 N1A C1 88.7(16) 4
N1B C1 N1A O1A -90(3) .
N1B C1 N1A Fe1 69(3) .
N1B Fe1 N2B O2B -52.3(15) .
N1B Fe1 N2B O2B -115.4(16) 4
N1B Fe1 N2B C2 111.3(12) .
N1B Fe1 N2B C2 48.2(17) 4
N1B Fe1 N1A O1A 94(3) .
N1B Fe1 N1A O1A 167.1(17) 4
N1B Fe1 N1A C1 10.1(15) 4
N1B Fe1 N1A C1 -63(3) .
N2A C2 N2B O2B 90(3) .
N2A C2 N2B Fe1 -74(3) .
N2A Fe1 N2B O2B -170.7(14) 4
N2A Fe1 N2B O2B -95(3) .
N2A Fe1 N2B C2 -7.1(13) 4
N2A Fe1 N2B C2 69(3) .
N2A Fe1 N1A O1A 48.3(18) .
N2A Fe1 N1A O1A 113.9(19) 4
N2A Fe1 N1A C1 -108.7(14) .
N2A Fe1 N1A C1 -43(2) 4
N2B C2 N2A O2A -89(3) .
N2B C2 N2A Fe1 72(3) .
N2B Fe1 N2B O2B 171.3(11) 4
N2B Fe1 N2B C2 -25.1(15) 4
N2B Fe1 N1A O1A 108(2) 4
N2B Fe1 N1A O1A 33.3(19) .
N2B Fe1 N1A C1 -49(2) 4
N2B Fe1 N1A C1 -123.7(14) .
N1A C1 N1B O1B 87(3) .
N1A C1 N1B Fe1 -76(3) .
N1A Fe1 N2B O2B -36.8(16) .
N1A Fe1 N2B O2B -109(2) 4
N1A Fe1 N2B C2 54(2) 4
N1A Fe1 N2B C2 126.8(13) .
N1A Fe1 N1A O1A -174.6(14) 4
N1A Fe1 N1A C1 28.4(17) 4
N3A C3 N3B Fe1 -73(4) .
N3A C3 N3B O3B 88(4) .
N3A Fe1 N2B O2B 110.9(15) 4
N3A Fe1 N2B O2B 44.0(14) .
N3A Fe1 N2B C2 -152.3(14) .
N3A Fe1 N2B C2 -85.5(14) 4
N3A Fe1 N1A O1A -107.4(18) 4
N3A Fe1 N1A O1A -37.5(18) .
N3A Fe1 N1A C1 95.6(16) 4
N3A Fe1 N1A C1 165.4(15) .
